data_7112819
loop_
_publ_author_name
'Strukil, Vjekoslav'
'F\'abi\'an, L\'aszl\'o'
'Reid, David G.'
'Duer, Melinda J.'
'Jackson, Graham J.'
'Eckert-Maksi\'c, Mirjana'
'Fri\<s\<ci\'c, Tomislav'

_publ_section_title
;
 Towards an environmentally-friendly laboratory: dimensionality and
 reactivity in the mechanosynthesis of metal-organic compounds.
;
_journal_issue 48
_journal_name_full 'Chemical communications (Cambridge, England)'
_journal_page_first 9191
_journal_page_last 9193
_journal_paper_doi 10.1039/c0cc03822a
_journal_volume 46
_journal_year 2010
_chemical_formula_moiety 'C2 H4 Cd Cl2 N4'
_chemical_formula_sum 'C2 H4 Cd Cl2 N4'
_chemical_formula_weight 267.40
_chemical_name_common complex11
_chemical_name_systematic ' ?'
_space_group_IT_number 14
_symmetry_cell_setting monoclinic
_symmetry_space_group_name_Hall '-P 2yn'
_symmetry_space_group_name_H-M 'P 1 21/n 1'
_audit_creation_date 2009-10-09T17:25
_audit_creation_method 'from EXP file using GSAS2CIF'
_audit_update_record ' 2009-10-09T17:25 Initial CIF as created by GSAS2CIF'
_cell_angle_alpha 90.0
_cell_angle_beta 100.0015(24)
_cell_angle_gamma 90.0
_cell_formula_units_Z 4
_cell_length_a 6.86493(22)
_cell_length_b 8.96114(33)
_cell_length_c 10.8252(5)
_cell_measurement_temperature 298
_cell_volume 655.82(4)
_computing_structure_refinement GSAS
_computing_structure_solution DASH
_diffrn_ambient_temperature 298
_diffrn_detector RTMS
_diffrn_detector_type XCelerator
_diffrn_measurement_device_type 'Philips XPert Pro'
_diffrn_radiation_monochromator 'Ni filter'
_diffrn_radiation_polarisn_ratio 0.532
_diffrn_radiation_probe x-ray
_diffrn_source 'sealed X-ray tube'
_diffrn_source_target Cu
_exptl_absorpt_correction_T_max 0.86719
_exptl_absorpt_correction_T_min 0.31983
_exptl_absorpt_process_details
; GSAS Absorption/surface roughness correction: function number 3
Surface roughness abs. correction (Suortti)
Terms = 0.39824E-01 0.15800
;
_exptl_crystal_density_diffrn 2.708
_exptl_crystal_density_method 'not measured'
_exptl_crystal_F_000 504
_pd_block_id 2009-10-09T17:25|X1|L_Fabian|Philips_Xpert_Pro
_pd_calc_method 'Rietveld Refinement'
_pd_char_particle_morphology 'fine powder'
_pd_instr_location ' ?'
_pd_meas_2theta_range_inc 0.02
_pd_meas_2theta_range_max 59.962
_pd_meas_2theta_range_min 4.002
_pd_meas_number_of_points 2799
_pd_meas_scan_method step
_pd_phase_name complex11
_pd_prep_cool_rate 0
_pd_prep_pressure 100
_pd_prep_temperature 298
_pd_proc_2theta_range_inc 0.02
_pd_proc_2theta_range_max 59.962
_pd_proc_2theta_range_min 4.002
_pd_proc_info_data_reduction none
_pd_proc_info_datetime 2009-10-09T17:25:30
_pd_proc_info_excluded_regions ' ?'
_pd_proc_ls_background_function
; GSAS Background function number 1 with 8 terms.
Shifted Chebyshev function of 1st kind
1: 745.461 2: -758.967 3: 343.824 4: -116.147
5: 29.0831 6: 0.254761 7: -13.5282 8: 21.5003
;
_pd_proc_ls_peak_cutoff 0.00200
_pd_proc_ls_profile_function
;
CW Profile function number 3 with 19 terms
Pseudovoigt profile coefficients as parameterized in
P. Thompson, D.E. Cox & J.B. Hastings (1987). J. Appl. Cryst.,20,79-83.
Asymmetry correction of L.W. Finger, D.E. Cox & A. P. Jephcoat (1994).
J. Appl. Cryst.,27,892-900.
Peak tails are ignored where the intensity is below 0.0020 times the peak
Aniso. broadening axis 0.0 0.0 1.0
;
_pd_proc_ls_prof_R_factor 0.0329
_pd_proc_ls_prof_wR_expected 0.0342
_pd_proc_ls_prof_wR_factor 0.0435
_pd_proc_number_of_points 2799
_pd_spec_mounting ' ?'
_pd_spec_mount_mode reflection
_pd_spec_shape flat_sheet
_refine_ls_extinction_method none
_refine_ls_goodness_of_fit_all 1.28
_refine_ls_hydrogen_treatment mixed
_refine_ls_matrix_type full
_refine_ls_number_constraints 1
_refine_ls_number_parameters 59
_refine_ls_number_restraints 25
_refine_ls_R_Fsqd_factor 0.05334
_refine_ls_shift/su_max 0.04
_refine_ls_shift/su_mean 0.01
_refine_ls_weighting_details 1/\s(Y~obs~)^2^
_refine_ls_weighting_scheme sigma
_reflns_d_resolution_high 1.544
_reflns_d_resolution_low 6.860
_reflns_limit_h_max 4
_reflns_limit_h_min 0
_reflns_limit_k_max 5
_reflns_limit_k_min 0
_reflns_limit_l_max 7
_reflns_limit_l_min -7
_reflns_number_total 373
_cod_data_source_file c0cc03822a.txt
_cod_data_source_block X1_publ
_cod_depositor_comments
;
The following automatic conversions were performed:

'_geom_bond_publ_flag' value 'N' changed to 'n' according to
/usr/data/users/saulius/automatic-downloads/retrospective/RSC/lib/dictionaries/cif_core.dic
dictionary named 'cif_core.dic' version 2.4.2 from 2011-04-26 (15
times).

'_geom_angle_publ_flag' value 'N' changed to 'n' according
to
/usr/data/users/saulius/automatic-downloads/retrospective/RSC/lib/dictionaries/cif_core.dic
dictionary named 'cif_core.dic' version 2.4.2 from 2011-04-26 (31
time).

Automatic conversion script
Id: cif_fix_values 2281 2013-09-26 08:29:07Z andrius 
;
_cod_original_cell_volume 655.82(5)
_cod_database_code 7112819
_gsas_exptl_extinct_corr_t_min 1.00000
_gsas_exptl_extinct_corr_t_max 1.00000

loop_
_symmetry_equiv_pos_site_id
_symmetry_equiv_pos_as_xyz
1 +x,+y,+z
2 -x+1/2,+y+1/2,-z+1/2
-1 -x,-y,-z
-2 +x+1/2,-y+1/2,+z+1/2

loop_
_atom_site_type_symbol
_atom_site_label
_atom_site_fract_x
_atom_site_fract_y
_atom_site_fract_z
_atom_site_occupancy
_atom_site_thermal_displace_type
_atom_site_U_iso_or_equiv
_atom_site_symmetry_multiplicity
Cd Cd1 0.7466(4) 0.09534(22) 0.47639(24) 1.0 Uiso 0.0483(11) 4
Cl Cl2 1.0384(10) 0.0565(7) 0.3473(6) 1.0 Uiso 0.0471(32) 4
Cl Cl3 0.5547(10) -0.1530(7) 0.4075(6) 1.0 Uiso 0.0405(31) 4
N N4 0.8603(20) 0.3277(10) 0.5792(11) 1.0 Uiso 0.0255(31) 4
C C5 0.9692(16) 0.3163(14) 0.6908(14) 1.0 Uiso 0.0255(31) 4
N N6 1.0572(26) 0.3043(19) 0.7917(14) 1.0 Uiso 0.0255(31) 4
C C7 0.7937(12) 0.4686(8) 0.5430(8) 1.0 Uiso 0.0255(31) 4
N N8 0.6954(21) 0.4862(13) 0.4282(10) 1.0 Uiso 0.0255(31) 4
N N9 0.8197(19) 0.5820(11) 0.6215(11) 1.0 Uiso 0.0255(31) 4
H H10 0.6768(32) 0.4114(16) 0.3778(10) 1.0 Uiso 0.031(4) 4
H H11 0.6511(32) 0.5729(16) 0.4032(12) 1.0 Uiso 0.031(4) 4
H H12 0.7760(35) 0.6689(14) 0.5971(15) 1.0 Uiso 0.031(4) 4
H H13 0.8813(33) 0.5692(17) 0.6971(14) 1.0 Uiso 0.031(4) 4

loop_
_atom_type_symbol
_atom_type_number_in_cell
_atom_type_scat_dispersion_real
_atom_type_scat_dispersion_imag
_atom_type_scat_Cromer_Mann_a1
_atom_type_scat_Cromer_Mann_a2
_atom_type_scat_Cromer_Mann_a3
_atom_type_scat_Cromer_Mann_a4
_atom_type_scat_Cromer_Mann_b1
_atom_type_scat_Cromer_Mann_b2
_atom_type_scat_Cromer_Mann_b3
_atom_type_scat_Cromer_Mann_b4
_atom_type_scat_Cromer_Mann_c
_atom_type_scat_source
Cd 4.0 0.000 0.000 19.2214 0.59460 17.6444 6.90890 4.46100 24.7008 1.60290 87.4825 5.06940 International_Tables_Vol_C
Cl 8.0 0.000 0.000 11.4604 0.01040 7.19640 1.16620 6.25560 18.5194 1.64550 47.7784 -9.5574 International_Tables_Vol_C
N 16.0 0.000 0.000 12.2126 0.00570 3.13220 9.89330 2.01250 28.9975 1.16630 0.58260 -11.529 International_Tables_Vol_C
C 8.0 0.000 0.000 2.31000 20.8439 1.02000 10.2075 1.58860 0.56870 0.86500 51.6512 0.21560 International_Tables_Vol_C
H 16.0 0.000 0.000 0.49300 10.5109 0.32291 26.1257 0.14019 3.14236 0.04081 57.7997 0.00304 International_Tables_Vol_C

loop_
_diffrn_radiation_wavelength
_diffrn_radiation_wavelength_wt
_diffrn_radiation_type
_diffrn_radiation_wavelength_id
1.540600 1.000 K\a~1~ 1
1.544400 0.500 K\a~2~ 2

loop_
_geom_angle_atom_site_label_1
_geom_angle_atom_site_label_2
_geom_angle_atom_site_label_3
_geom_angle
_geom_angle_site_symmetry_1
_geom_angle_site_symmetry_3
_geom_angle_publ_flag
Cl2 Cd1 Cl2 86.19(24) 1_555 -1_756 n
Cl2 Cd1 Cl3 97.27(22) 1_555 1_555 n
Cl2 Cd1 Cl3 175.19(26) 1_555 -1_656 n
Cl2 Cd1 N4 98.1(4) 1_555 1_555 n
Cl2 Cd1 N6 87.7(6) 1_555 -2_565 n
Cl2 Cd1 Cl3 87.56(20) -1_756 1_555 n
Cl2 Cd1 Cl3 98.34(22) -1_756 -1_656 n
Cl2 Cd1 N4 90.93(27) -1_756 1_555 n
Cl2 Cd1 N6 169.4(5) -1_756 -2_565 n
Cl3 Cd1 Cl3 84.60(21) 1_555 -1_656 n
Cl3 Cd1 N4 164.4(4) 1_555 1_555 n
Cl3 Cd1 N6 84.7(4) 1_555 -2_565 n
Cl3 Cd1 N4 80.2(4) -1_656 1_555 n
Cl3 Cd1 N6 88.1(5) -1_656 -2_565 n
N4 Cd1 N6 98.5(4) 1_555 -2_565 n
Cd1 Cl2 Cd1 93.81(24) 1_555 -1_756 n
Cd1 Cl3 Cd1 95.40(21) 1_555 -1_656 n
Cd1 N4 C5 116.3(5) 1_555 1_555 n
Cd1 N4 C7 126.4(6) 1_555 1_555 n
C5 N4 C7 116.23(15) 1_555 1_555 n
N4 C5 N6 176.62(18) 1_555 1_555 n
Cd1 N6 C5 151.9(16) -2_666 1_555 n
N4 C7 N8 117.96(14) 1_555 1_555 n
N4 C7 N9 121.55(15) 1_555 1_555 n
N8 C7 N9 120.44(12) 1_555 1_555 n
C7 N8 H10 120.0(4) 1_555 1_555 n
C7 N8 H11 120.0(5) 1_555 1_555 n
H10 N8 H11 119.9(6) 1_555 1_555 n
C7 N9 H12 119.9(5) 1_555 1_555 n
C7 N9 H13 120.01(11) 1_555 1_555 n
H12 N9 H13 120.1(5) 1_555 1_555 n

loop_
_geom_bond_atom_site_label_1
_geom_bond_atom_site_label_2
_geom_bond_distance
_geom_bond_site_symmetry_2
_geom_bond_publ_flag
Cd1 Cl2 2.657(8) 1_555 n
Cd1 Cl2 2.588(6) -1_756 n
Cd1 Cl3 2.628(6) 1_555 n
Cd1 Cl3 2.651(9) -1_656 n
Cd1 N4 2.425(11) 1_555 n
Cd1 N6 2.365(13) -2_454 n
N4 C5 1.310(4) 1_555 n
N4 C7 1.376(4) 1_555 n
C5 N6 1.157(4) 1_555 n
C7 N8 1.317(4) 1_555 n
C7 N9 1.317(4) 1_555 n
N8 H10 0.8600(20) 1_555 n
N8 H11 0.8601(20) 1_555 n
N9 H12 0.8600(20) 1_555 n
N9 H13 0.8602(20) 1_555 n
